data_4302239
loop_
_publ_author_name
'Wayne Ouellette'
'Hongxue Liu'
'Charles J. O'Connor'
'Jon Zubieta'

_publ_section_title
;
Solid-State Coordination Chemistry of Copper(II) Tetrazolates: Anion
Control of Frameworks Constructed from Trinuclear Copper(II) Building Blocks
;
_journal_name_full 'Inorganic Chemistry'
_journal_page_first 4655
_journal_page_last 4657
_journal_paper_doi 10.1021/ic9003802
_journal_volume 48
_journal_year 2009
_chemical_formula_moiety 'C24 H18 Cl4 Cu3 N20, 4(C3 H7 N O), 2(C H4 O)'
_chemical_formula_sum 'C19 H27 Cl2 Cu1.5 N12 O3'
_chemical_formula_weight 637.74
_chemical_name_common '[Cu3Cl4(4-pt)2(4-Hpt)2].4DMF. 2MeOH'
_chemical_name_systematic
; 
 ? 
;
_space_group_IT_number 14
_symmetry_cell_setting monoclinic
_symmetry_space_group_name_Hall '-P 2ybc'
_symmetry_space_group_name_H-M 'P 1 21/c 1'
_atom_sites_solution_hydrogens geom
_atom_sites_solution_primary direct
_atom_sites_solution_secondary difmap
_audit_creation_method SHELXL-97
_cell_angle_alpha 90.00
_cell_angle_beta 104.6200(10)
_cell_angle_gamma 90.00
_cell_formula_units_Z 4
_cell_length_a 11.1039(6)
_cell_length_b 11.3999(6)
_cell_length_c 21.9492(11)
_cell_measurement_reflns_used 3130
_cell_measurement_temperature 90(2)
_cell_measurement_theta_max 25.05
_cell_measurement_theta_min 2.33
_cell_volume 2688.4(2)
_computing_cell_refinement 'Bruker SMART (Bruker, 2002)'
_computing_data_collection 'Bruker SMART (Bruker, 2002)'
_computing_data_reduction 'Bruker SAINT (Bruker, 2002)'
_computing_molecular_graphics 'CrystalMaker (Palmer, 2006)'
_computing_publication_material 'Bruker SHELXTL (Bruker, 2002)''
_computing_structure_refinement 'SHELXL-97 (Sheldrick, 2008)'
_computing_structure_solution 'SHELXS-97 (Sheldrick, 2008)'
_diffrn_ambient_temperature 90(2)
_diffrn_detector_area_resol_mean 512
_diffrn_measured_fraction_theta_full 0.998
_diffrn_measured_fraction_theta_max 0.998
_diffrn_measurement_device_type 'Bruker APEX CCD area detector'
_diffrn_measurement_method 'Phi and omega scans'
_diffrn_radiation_monochromator graphite
_diffrn_radiation_probe x-ray
_diffrn_radiation_type MoK\a
_diffrn_radiation_wavelength 0.71073
_diffrn_reflns_av_R_equivalents 0.0719
_diffrn_reflns_av_sigmaI/netI 0.0600
_diffrn_reflns_limit_h_max 14
_diffrn_reflns_limit_h_min -14
_diffrn_reflns_limit_k_max 15
_diffrn_reflns_limit_k_min -15
_diffrn_reflns_limit_l_max 29
_diffrn_reflns_limit_l_min -29
_diffrn_reflns_number 27549
_diffrn_reflns_theta_full 28.08
_diffrn_reflns_theta_max 28.08
_diffrn_reflns_theta_min 1.90
_diffrn_source 'fine-focus sealed tube'
_diffrn_standards_decay_% 0.001
_exptl_absorpt_coefficient_mu 1.442
_exptl_absorpt_correction_T_max 0.8933
_exptl_absorpt_correction_T_min 0.8460
_exptl_absorpt_correction_type multi-scan
_exptl_absorpt_process_details 'SADABS SHELXL-97 (Sheldrick, 2008)'
_exptl_crystal_colour blue
_exptl_crystal_density_diffrn 1.576
_exptl_crystal_density_method 'not measured'
_exptl_crystal_description block
_exptl_crystal_F_000 1306
_exptl_crystal_size_max 0.12
_exptl_crystal_size_mid 0.10
_exptl_crystal_size_min 0.08
_refine_diff_density_max 0.743
_refine_diff_density_min -0.396
_refine_diff_density_rms 0.101
_refine_ls_extinction_method none
_refine_ls_goodness_of_fit_ref 0.995
_refine_ls_hydrogen_treatment mixed
_refine_ls_matrix_type full
_refine_ls_number_parameters 350
_refine_ls_number_reflns 6522
_refine_ls_number_restraints 0
_refine_ls_restrained_S_all 0.995
_refine_ls_R_factor_all 0.0594
_refine_ls_R_factor_gt 0.0397
_refine_ls_shift/su_max 0.000
_refine_ls_shift/su_mean 0.000
_refine_ls_structure_factor_coef Fsqd
_refine_ls_weighting_details 'calc w=1/[\s^2^(Fo^2^)+(0.0427P)^2^+0.0000P] where P=(Fo^2^+2Fc^2^)/3'
_refine_ls_weighting_scheme calc
_refine_ls_wR_factor_gt 0.0837
_refine_ls_wR_factor_ref 0.0913
_reflns_number_gt 5025
_reflns_number_total 6522
_reflns_threshold_expression >2sigma(I)
_cod_data_source_file ic9003802_si_001_2.cif
_cod_data_source_block p21c_[Cu3Cl4(4-pt)(4-Hpt)2].4DMF.2MeOH_(2.4DMF.2MeOH)
_cod_depositor_comments
;
The following automatic conversions were performed:
'_symmetry_cell_setting' value 'Monoclinic' changed to 'monoclinic'
according to '/home/saulius/struct/CIF-dictionaries/cif_core.dic'
dictionary named 'cif_core.dic' version 2.4.1 from 2010-06-29.

Automatic conversion script
Id: cif_fix_enum 1527 2010-12-29 10:47:43Z saulius 
;
_cod_original_sg_symbol_Hall -P2ybc
_cod_original_sg_symbol_H-M 'P 21/c'
_cod_original_formula_sum 'C19 H27 Cl2 Cu1.50 N12 O3'
_cod_database_code 4302239

loop_
_symmetry_equiv_pos_as_xyz
'x, y, z'
'-x, y+1/2, -z+1/2'
'-x, -y, -z'
'x, -y-1/2, z-1/2'

loop_
_atom_site_label
_atom_site_type_symbol
_atom_site_fract_x
_atom_site_fract_y
_atom_site_fract_z
_atom_site_U_iso_or_equiv
_atom_site_adp_type
_atom_site_occupancy
_atom_site_symmetry_multiplicity
_atom_site_calc_flag
_atom_site_refinement_flags
_atom_site_disorder_assembly
_atom_site_disorder_group
Cu1 Cu 0.72180(3) 0.36812(3) 0.122580(14) 0.00977(8) Uani 1 1 d . . .
Cu2 Cu 0.5000 0.5000 0.0000 0.00833(10) Uani 1 2 d S . .
Cl1 Cl 0.91532(6) 0.29144(6) 0.14792(3) 0.01486(14) Uani 1 1 d . . .
Cl2 Cl 0.57507(6) 0.28030(5) 0.02940(3) 0.01127(13) Uani 1 1 d . . .
O1 O 0.2676(2) 0.01661(18) 0.95743(10) 0.0263(5) Uani 1 1 d . . .
O2 O 0.1438(3) -0.0582(2) 0.12846(11) 0.0471(7) Uani 1 1 d . . .
O3 O 0.1464(2) 0.4571(2) 0.14035(13) 0.0382(6) Uani 1 1 d . . .
H3 H 0.0731 0.4339 0.1368 0.057 Uiso 1 1 calc R . .
N1 N 0.76797(19) 0.49028(18) 0.06646(10) 0.0109(4) Uani 1 1 d . . .
N2 N 0.68258(19) 0.54151(18) 0.02039(10) 0.0099(4) Uani 1 1 d . . .
N3 N 0.73567(19) 0.62383(18) -0.00682(10) 0.0114(4) Uani 1 1 d . . .
N4 N 0.8785(2) 0.53804(19) 0.07069(10) 0.0118(4) Uani 1 1 d . . .
N5 N 1.1347(2) 0.8406(2) -0.00788(11) 0.0153(5) Uani 1 1 d . . .
N6 N 0.5905(2) 0.48659(18) 0.13686(10) 0.0109(4) Uani 1 1 d . . .
N7 N 0.49922(19) 0.52712(18) 0.09070(10) 0.0100(4) Uani 1 1 d . . .
N8 N 0.42143(19) 0.59269(19) 0.11354(10) 0.0113(4) Uani 1 1 d . . .
N9 N 0.5757(2) 0.52484(19) 0.19177(10) 0.0133(5) Uani 1 1 d . . .
N10 N 0.3320(2) 0.76742(19) 0.31373(10) 0.0120(4) Uani 1 1 d . . .
N11 N 0.3971(2) 0.0943(2) 0.90246(11) 0.0195(5) Uani 1 1 d . . .
N12 N 0.0704(3) 0.0122(2) 0.20965(12) 0.0274(6) Uani 1 1 d . . .
C1 C 0.8561(2) 0.6193(2) 0.02516(12) 0.0106(5) Uani 1 1 d . . .
C2 C 0.9532(2) 0.6971(2) 0.01335(12) 0.0117(5) Uani 1 1 d . . .
C3 C 0.9220(3) 0.8000(2) -0.02138(12) 0.0154(6) Uani 1 1 d . . .
H3A H 0.8373 0.8214 -0.0376 0.018 Uiso 1 1 calc R . .
C4 C 1.0157(3) 0.8701(2) -0.03175(12) 0.0164(6) Uani 1 1 d . . .
H4 H 0.9957 0.9398 -0.0560 0.020 Uiso 1 1 calc R . .
C5 C 1.1680(2) 0.7427(2) 0.02614(12) 0.0143(5) Uani 1 1 d . . .
H5 H 1.2536 0.7245 0.0425 0.017 Uiso 1 1 calc R . .
C6 C 1.0782(2) 0.6691(2) 0.03716(12) 0.0131(5) Uani 1 1 d . . .
H6 H 1.1012 0.5993 0.0609 0.016 Uiso 1 1 calc R . .
C7 C 0.4717(2) 0.5888(2) 0.17593(11) 0.0107(5) Uani 1 1 d . . .
C8 C 0.4213(2) 0.6509(2) 0.22287(12) 0.0112(5) Uani 1 1 d . . .
C9 C 0.2992(2) 0.6889(2) 0.20981(12) 0.0155(6) Uani 1 1 d . . .
H9 H 0.2446 0.6759 0.1695 0.019 Uiso 1 1 calc R . .
C10 C 0.2577(3) 0.7463(2) 0.25632(12) 0.0152(5) Uani 1 1 d . . .
H10 H 0.1735 0.7715 0.2472 0.018 Uiso 1 1 calc R . .
C11 C 0.4505(2) 0.7314(2) 0.32595(12) 0.0161(6) Uani 1 1 d . . .
H11 H 0.5038 0.7468 0.3663 0.019 Uiso 1 1 calc R . .
C12 C 0.4980(3) 0.6729(2) 0.28243(13) 0.0173(6) Uani 1 1 d . . .
H12 H 0.5823 0.6479 0.2929 0.021 Uiso 1 1 calc R . .
C13 C 0.3622(3) 0.0118(2) 0.93747(14) 0.0221(6) Uani 1 1 d . . .
H13 H 0.4136 -0.0555 0.9479 0.027 Uiso 1 1 calc R . .
C14 C 0.3258(3) 0.2010(3) 0.88547(15) 0.0244(7) Uani 1 1 d . . .
H14A H 0.2484 0.1956 0.8990 0.037 Uiso 1 1 calc R . .
H14B H 0.3061 0.2116 0.8397 0.037 Uiso 1 1 calc R . .
H14C H 0.3746 0.2681 0.9062 0.037 Uiso 1 1 calc R . .
C15 C 0.5145(3) 0.0860(3) 0.88511(16) 0.0298(7) Uani 1 1 d . . .
H15A H 0.5566 0.0129 0.9017 0.045 Uiso 1 1 calc R . .
H15B H 0.5674 0.1529 0.9028 0.045 Uiso 1 1 calc R . .
H15C H 0.4990 0.0868 0.8391 0.045 Uiso 1 1 calc R . .
C16 C 0.1572(3) -0.0035(3) 0.17773(16) 0.0317(8) Uani 1 1 d . . .
H16 H 0.2365 0.0309 0.1949 0.038 Uiso 1 1 calc R . .
C17 C 0.0926(3) 0.0854(3) 0.26584(15) 0.0314(8) Uani 1 1 d . . .
H17A H 0.1817 0.1028 0.2804 0.047 Uiso 1 1 calc R . .
H17B H 0.0651 0.0438 0.2990 0.047 Uiso 1 1 calc R . .
H17C H 0.0460 0.1589 0.2559 0.047 Uiso 1 1 calc R . .
C18 C -0.0537(3) -0.0358(4) 0.18689(19) 0.0453(10) Uani 1 1 d . . .
H18A H -0.0572 -0.0837 0.1494 0.068 Uiso 1 1 calc R . .
H18B H -0.1139 0.0285 0.1761 0.068 Uiso 1 1 calc R . .
H18C H -0.0738 -0.0845 0.2198 0.068 Uiso 1 1 calc R . .
C19 C 0.2302(3) 0.3677(3) 0.16738(16) 0.0299(7) Uani 1 1 d . . .
H19A H 0.2882 0.3536 0.1411 0.045 Uiso 1 1 calc R . .
H19B H 0.1839 0.2956 0.1702 0.045 Uiso 1 1 calc R . .
H19C H 0.2768 0.3916 0.2096 0.045 Uiso 1 1 calc R . .
H5N H 1.195(3) 0.889(3) -0.0123(16) 0.035(10) Uiso 1 1 d . . .

loop_
_atom_site_aniso_label
_atom_site_aniso_U_11
_atom_site_aniso_U_22
_atom_site_aniso_U_33
_atom_site_aniso_U_23
_atom_site_aniso_U_13
_atom_site_aniso_U_12
Cu1 0.00942(16) 0.01211(16) 0.00871(15) 0.00273(12) 0.00402(11) 0.00026(12)
Cu2 0.0078(2) 0.0123(2) 0.0054(2) -0.00053(16) 0.00276(16) -0.00112(17)
Cl1 0.0118(3) 0.0181(3) 0.0160(3) 0.0045(2) 0.0059(2) 0.0031(2)
Cl2 0.0128(3) 0.0113(3) 0.0098(3) 0.0004(2) 0.0032(2) -0.0006(2)
O1 0.0241(12) 0.0272(12) 0.0296(12) 0.0049(9) 0.0105(10) -0.0067(9)
O2 0.0605(19) 0.0498(17) 0.0262(14) 0.0012(12) 0.0021(13) 0.0215(14)
O3 0.0187(12) 0.0311(13) 0.0617(17) 0.0185(12) 0.0044(12) -0.0026(10)
N1 0.0084(10) 0.0120(10) 0.0130(11) 0.0002(8) 0.0040(8) -0.0003(8)
N2 0.0103(10) 0.0116(10) 0.0081(10) 0.0022(8) 0.0029(8) -0.0009(8)
N3 0.0107(11) 0.0131(10) 0.0112(10) 0.0019(8) 0.0041(8) -0.0011(9)
N4 0.0100(11) 0.0145(11) 0.0119(11) 0.0013(8) 0.0042(9) -0.0030(9)
N5 0.0163(12) 0.0174(12) 0.0136(11) -0.0024(9) 0.0060(9) -0.0079(10)
N6 0.0140(11) 0.0124(11) 0.0072(10) -0.0005(8) 0.0043(8) -0.0007(9)
N7 0.0103(11) 0.0126(11) 0.0089(10) 0.0002(8) 0.0059(8) -0.0003(8)
N8 0.0110(11) 0.0138(11) 0.0105(10) -0.0019(8) 0.0052(8) 0.0006(9)
N9 0.0159(12) 0.0161(11) 0.0081(10) -0.0012(8) 0.0035(9) 0.0022(9)
N10 0.0127(11) 0.0134(11) 0.0108(10) -0.0018(8) 0.0044(9) 0.0001(9)
N11 0.0221(13) 0.0154(12) 0.0221(13) -0.0006(10) 0.0079(10) -0.0046(10)
N12 0.0274(15) 0.0264(14) 0.0240(14) 0.0054(11) -0.0015(11) -0.0022(12)
C1 0.0094(12) 0.0116(12) 0.0106(12) -0.0009(10) 0.0023(9) -0.0009(10)
C2 0.0125(13) 0.0132(12) 0.0110(12) -0.0024(10) 0.0060(10) -0.0034(10)
C3 0.0135(13) 0.0183(14) 0.0141(13) 0.0008(10) 0.0030(11) 0.0011(11)
C4 0.0216(15) 0.0162(13) 0.0123(13) -0.0002(11) 0.0061(11) -0.0028(11)
C5 0.0107(13) 0.0205(14) 0.0110(12) -0.0022(10) 0.0016(10) 0.0008(11)
C6 0.0137(13) 0.0136(12) 0.0127(13) 0.0011(10) 0.0047(10) 0.0000(10)
C7 0.0114(12) 0.0118(12) 0.0100(12) -0.0012(10) 0.0045(10) -0.0013(10)
C8 0.0149(13) 0.0104(12) 0.0098(12) -0.0005(9) 0.0061(10) -0.0005(10)
C9 0.0151(14) 0.0214(14) 0.0089(12) -0.0033(10) 0.0011(10) 0.0024(11)
C10 0.0149(14) 0.0183(13) 0.0130(13) -0.0023(10) 0.0049(11) 0.0011(11)
C11 0.0126(13) 0.0254(15) 0.0095(12) -0.0042(11) 0.0013(10) 0.0025(11)
C12 0.0117(13) 0.0232(14) 0.0168(14) -0.0044(11) 0.0033(11) 0.0049(11)
C13 0.0256(16) 0.0141(14) 0.0246(16) 0.0027(12) 0.0024(13) -0.0047(12)
C14 0.0269(17) 0.0177(14) 0.0283(17) 0.0055(12) 0.0067(13) -0.0026(12)
C15 0.0308(18) 0.0263(17) 0.0380(19) -0.0036(14) 0.0194(15) -0.0056(14)
C16 0.0324(19) 0.0317(18) 0.0266(18) 0.0098(14) -0.0007(15) 0.0039(15)
C17 0.0337(19) 0.0318(18) 0.0248(17) 0.0032(14) 0.0001(14) 0.0060(15)
C18 0.035(2) 0.052(2) 0.043(2) 0.0045(18) -0.0004(17) -0.0186(18)
C19 0.0214(16) 0.0298(17) 0.0364(19) 0.0090(15) 0.0032(14) 0.0015(14)

loop_
_atom_type_symbol
_atom_type_description
_atom_type_scat_dispersion_real
_atom_type_scat_dispersion_imag
_atom_type_scat_source
C C 0.0033 0.0016 'International Tables Vol C Tables 4.2.6.8 and 6.1.1.4'
H H 0.0000 0.0000 'International Tables Vol C Tables 4.2.6.8 and 6.1.1.4'
N N 0.0061 0.0033 'International Tables Vol C Tables 4.2.6.8 and 6.1.1.4'
Cl Cl 0.1484 0.1585 'International Tables Vol C Tables 4.2.6.8 and 6.1.1.4'
Cu Cu 0.3201 1.2651 'International Tables Vol C Tables 4.2.6.8 and 6.1.1.4'
O O 0.0106 0.0060 'International Tables Vol C Tables 4.2.6.8 and 6.1.1.4'

loop_
_geom_angle_atom_site_label_1
_geom_angle_atom_site_label_2
_geom_angle_atom_site_label_3
_geom_angle
_geom_angle_site_symmetry_1
_geom_angle_site_symmetry_3
_geom_angle_publ_flag
N1 Cu1 N10 170.91(9) . 2_645 ?
N1 Cu1 N6 86.51(8) . . ?
N10 Cu1 N6 85.58(8) 2_645 . ?
N1 Cu1 Cl1 92.59(6) . . ?
N10 Cu1 Cl1 92.24(6) 2_645 . ?
N6 Cu1 Cl1 151.61(6) . . ?
N1 Cu1 Cl2 89.45(6) . . ?
N10 Cu1 Cl2 95.40(6) 2_645 . ?
N6 Cu1 Cl2 92.69(6) . . ?
Cl1 Cu1 Cl2 115.68(2) . . ?
N7 Cu2 N7 180.0 . 3_665 ?
N7 Cu2 N2 89.97(8) . . ?
N7 Cu2 N2 90.03(8) 3_665 . ?
N7 Cu2 N2 90.03(8) . 3_665 ?
N7 Cu2 N2 89.97(8) 3_665 3_665 ?
N2 Cu2 N2 180.0 . 3_665 ?
N7 Cu2 Cl2 89.09(6) . . ?
N7 Cu2 Cl2 90.91(6) 3_665 . ?
N2 Cu2 Cl2 86.07(6) . . ?
N2 Cu2 Cl2 93.93(6) 3_665 . ?
N7 Cu2 Cl2 90.91(6) . 3_665 ?
N7 Cu2 Cl2 89.09(6) 3_665 3_665 ?
N2 Cu2 Cl2 93.93(6) . 3_665 ?
N2 Cu2 Cl2 86.07(6) 3_665 3_665 ?
Cl2 Cu2 Cl2 180.0 . 3_665 ?
Cu1 Cl2 Cu2 85.447(19) . . ?
C19 O3 H3 109.5 . . ?
N4 N1 N2 110.0(2) . . ?
N4 N1 Cu1 128.11(17) . . ?
N2 N1 Cu1 121.71(16) . . ?
N3 N2 N1 109.8(2) . . ?
N3 N2 Cu2 126.94(16) . . ?
N1 N2 Cu2 123.19(16) . . ?
N2 N3 C1 103.5(2) . . ?
N1 N4 C1 103.8(2) . . ?
C4 N5 C5 122.3(2) . . ?
C4 N5 H5N 120(2) . . ?
C5 N5 H5N 118(2) . . ?
N7 N6 N9 109.5(2) . . ?
N7 N6 Cu1 123.03(16) . . ?
N9 N6 Cu1 127.18(17) . . ?
N6 N7 N8 110.6(2) . . ?
N6 N7 Cu2 120.63(16) . . ?
N8 N7 Cu2 128.48(17) . . ?
N7 N8 C7 102.9(2) . . ?
N6 N9 C7 103.9(2) . . ?
C11 N10 C10 118.2(2) . . ?
C11 N10 Cu1 119.00(17) . 2_655 ?
C10 N10 Cu1 122.31(18) . 2_655 ?
C13 N11 C14 121.4(3) . . ?
C13 N11 C15 121.2(3) . . ?
C14 N11 C15 117.1(2) . . ?
C16 N12 C18 121.1(3) . . ?
C16 N12 C17 121.9(3) . . ?
C18 N12 C17 116.8(3) . . ?
N4 C1 N3 112.9(2) . . ?
N4 C1 C2 122.9(2) . . ?
N3 C1 C2 124.2(2) . . ?
C6 C2 C3 119.0(2) . . ?
C6 C2 C1 120.1(2) . . ?
C3 C2 C1 120.9(2) . . ?
C4 C3 C2 119.0(3) . . ?
C4 C3 H3A 120.5 . . ?
C2 C3 H3A 120.5 . . ?
N5 C4 C3 120.2(3) . . ?
N5 C4 H4 119.9 . . ?
C3 C4 H4 119.9 . . ?
N5 C5 C6 119.8(2) . . ?
N5 C5 H5 120.1 . . ?
C6 C5 H5 120.1 . . ?
C5 C6 C2 119.6(2) . . ?
C5 C6 H6 120.2 . . ?
C2 C6 H6 120.2 . . ?
N9 C7 N8 113.1(2) . . ?
N9 C7 C8 122.5(2) . . ?
N8 C7 C8 124.4(2) . . ?
C9 C8 C12 118.3(2) . . ?
C9 C8 C7 122.1(2) . . ?
C12 C8 C7 119.6(2) . . ?
C8 C9 C10 119.1(2) . . ?
C8 C9 H9 120.4 . . ?
C10 C9 H9 120.4 . . ?
N10 C10 C9 122.4(2) . . ?
N10 C10 H10 118.8 . . ?
C9 C10 H10 118.8 . . ?
N10 C11 C12 122.7(2) . . ?
N10 C11 H11 118.7 . . ?
C12 C11 H11 118.7 . . ?
C11 C12 C8 119.3(2) . . ?
C11 C12 H12 120.4 . . ?
C8 C12 H12 120.4 . . ?
O1 C13 N11 124.7(3) . . ?
O1 C13 H13 117.6 . . ?
N11 C13 H13 117.6 . . ?
N11 C14 H14A 109.5 . . ?
N11 C14 H14B 109.5 . . ?
H14A C14 H14B 109.5 . . ?
N11 C14 H14C 109.5 . . ?
H14A C14 H14C 109.5 . . ?
H14B C14 H14C 109.5 . . ?
N11 C15 H15A 109.5 . . ?
N11 C15 H15B 109.5 . . ?
H15A C15 H15B 109.5 . . ?
N11 C15 H15C 109.5 . . ?
H15A C15 H15C 109.5 . . ?
H15B C15 H15C 109.5 . . ?
O2 C16 N12 125.9(3) . . ?
O2 C16 H16 117.0 . . ?
N12 C16 H16 117.0 . . ?
N12 C17 H17A 109.5 . . ?
N12 C17 H17B 109.5 . . ?
H17A C17 H17B 109.5 . . ?
N12 C17 H17C 109.5 . . ?
H17A C17 H17C 109.5 . . ?
H17B C17 H17C 109.5 . . ?
N12 C18 H18A 109.5 . . ?
N12 C18 H18B 109.5 . . ?
H18A C18 H18B 109.5 . . ?
N12 C18 H18C 109.5 . . ?
H18A C18 H18C 109.5 . . ?
H18B C18 H18C 109.5 . . ?
O3 C19 H19A 109.5 . . ?
O3 C19 H19B 109.5 . . ?
H19A C19 H19B 109.5 . . ?
O3 C19 H19C 109.5 . . ?
H19A C19 H19C 109.5 . . ?
H19B C19 H19C 109.5 . . ?

loop_
_geom_bond_atom_site_label_1
_geom_bond_atom_site_label_2
_geom_bond_distance
_geom_bond_site_symmetry_2
_geom_bond_publ_flag
Cu1 N1 2.010(2) . ?
Cu1 N10 2.013(2) 2_645 ?
Cu1 N6 2.069(2) . ?
Cu1 Cl1 2.2555(7) . ?
Cu1 Cl2 2.4816(7) . ?
Cu2 N7 2.017(2) . ?
Cu2 N7 2.017(2) 3_665 ?
Cu2 N2 2.019(2) . ?
Cu2 N2 2.019(2) 3_665 ?
Cu2 Cl2 2.6669(6) . ?
Cu2 Cl2 2.6669(6) 3_665 ?
O1 C13 1.237(4) . ?
O2 C16 1.224(4) . ?
O3 C19 1.406(4) . ?
O3 H3 0.8400 . ?
N1 N4 1.324(3) . ?
N1 N2 1.334(3) . ?
N2 N3 1.328(3) . ?
N3 C1 1.346(3) . ?
N4 C1 1.339(3) . ?
N5 C4 1.336(4) . ?
N5 C5 1.341(3) . ?
N5 H5N 0.89(4) . ?
N6 N7 1.322(3) . ?
N6 N9 1.330(3) . ?
N7 N8 1.332(3) . ?
N8 C7 1.343(3) . ?
N9 C7 1.336(3) . ?
N10 C11 1.339(3) . ?
N10 C10 1.343(3) . ?
N10 Cu1 2.013(2) 2_655 ?
N11 C13 1.332(4) . ?
N11 C14 1.448(4) . ?
N11 C15 1.451(4) . ?
N12 C16 1.339(4) . ?
N12 C18 1.448(4) . ?
N12 C17 1.458(4) . ?
C1 C2 1.469(3) . ?
C2 C6 1.391(4) . ?
C2 C3 1.394(4) . ?
C3 C4 1.375(4) . ?
C3 H3A 0.9500 . ?
C4 H4 0.9500 . ?
C5 C6 1.371(4) . ?
C5 H5 0.9500 . ?
C6 H6 0.9500 . ?
C7 C8 1.472(3) . ?
C8 C9 1.382(4) . ?
C8 C12 1.391(4) . ?
C9 C10 1.386(4) . ?
C9 H9 0.9500 . ?
C10 H10 0.9500 . ?
C11 C12 1.375(4) . ?
C11 H11 0.9500 . ?
C12 H12 0.9500 . ?
C13 H13 0.9500 . ?
C14 H14A 0.9800 . ?
C14 H14B 0.9800 . ?
C14 H14C 0.9800 . ?
C15 H15A 0.9800 . ?
C15 H15B 0.9800 . ?
C15 H15C 0.9800 . ?
C16 H16 0.9500 . ?
C17 H17A 0.9800 . ?
C17 H17B 0.9800 . ?
C17 H17C 0.9800 . ?
C18 H18A 0.9800 . ?
C18 H18B 0.9800 . ?
C18 H18C 0.9800 . ?
C19 H19A 0.9800 . ?
C19 H19B 0.9800 . ?
C19 H19C 0.9800 . ?

loop_
_geom_torsion_atom_site_label_1
_geom_torsion_atom_site_label_2
_geom_torsion_atom_site_label_3
_geom_torsion_atom_site_label_4
_geom_torsion
_geom_torsion_site_symmetry_1
_geom_torsion_site_symmetry_2
_geom_torsion_site_symmetry_3
_geom_torsion_site_symmetry_4
_geom_torsion_publ_flag
N1 Cu1 Cl2 Cu2 -46.41(6) . . . . ?
N10 Cu1 Cl2 Cu2 125.89(6) 2_645 . . . ?
N6 Cu1 Cl2 Cu2 40.08(6) . . . . ?
Cl1 Cu1 Cl2 Cu2 -139.01(2) . . . . ?
N7 Cu2 Cl2 Cu1 -44.48(6) . . . . ?
N7 Cu2 Cl2 Cu1 135.52(6) 3_665 . . . ?
N2 Cu2 Cl2 Cu1 45.56(6) . . . . ?
N2 Cu2 Cl2 Cu1 -134.45(6) 3_665 . . . ?
Cl2 Cu2 Cl2 Cu1 -158(7) 3_665 . . . ?
N10 Cu1 N1 N4 94.0(6) 2_645 . . . ?
N6 Cu1 N1 N4 123.6(2) . . . . ?
Cl1 Cu1 N1 N4 -28.0(2) . . . . ?
Cl2 Cu1 N1 N4 -143.7(2) . . . . ?
N10 Cu1 N1 N2 -80.7(6) 2_645 . . . ?
N6 Cu1 N1 N2 -51.16(19) . . . . ?
Cl1 Cu1 N1 N2 157.25(18) . . . . ?
Cl2 Cu1 N1 N2 41.57(18) . . . . ?
N4 N1 N2 N3 0.3(3) . . . . ?
Cu1 N1 N2 N3 175.93(15) . . . . ?
N4 N1 N2 Cu2 -177.46(15) . . . . ?
Cu1 N1 N2 Cu2 -1.8(3) . . . . ?
N7 Cu2 N2 N3 -124.2(2) . . . . ?
N7 Cu2 N2 N3 55.8(2) 3_665 . . . ?
N2 Cu2 N2 N3 67.9(6) 3_665 . . . ?
Cl2 Cu2 N2 N3 146.7(2) . . . . ?
Cl2 Cu2 N2 N3 -33.3(2) 3_665 . . . ?
N7 Cu2 N2 N1 53.18(19) . . . . ?
N7 Cu2 N2 N1 -126.82(19) 3_665 . . . ?
N2 Cu2 N2 N1 -114.8(6) 3_665 . . . ?
Cl2 Cu2 N2 N1 -35.91(18) . . . . ?
Cl2 Cu2 N2 N1 144.09(18) 3_665 . . . ?
N1 N2 N3 C1 -0.1(3) . . . . ?
Cu2 N2 N3 C1 177.56(16) . . . . ?
N2 N1 N4 C1 -0.4(3) . . . . ?
Cu1 N1 N4 C1 -175.64(17) . . . . ?
N1 Cu1 N6 N7 60.34(19) . . . . ?
N10 Cu1 N6 N7 -124.15(19) 2_645 . . . ?
Cl1 Cu1 N6 N7 149.33(14) . . . . ?
Cl2 Cu1 N6 N7 -28.94(18) . . . . ?
N1 Cu1 N6 N9 -126.6(2) . . . . ?
N10 Cu1 N6 N9 48.9(2) 2_645 . . . ?
Cl1 Cu1 N6 N9 -37.6(3) . . . . ?
Cl2 Cu1 N6 N9 144.1(2) . . . . ?
N9 N6 N7 N8 -0.2(3) . . . . ?
Cu1 N6 N7 N8 173.91(15) . . . . ?
N9 N6 N7 Cu2 174.06(15) . . . . ?
Cu1 N6 N7 Cu2 -11.8(3) . . . . ?
N7 Cu2 N7 N6 -164(21) 3_665 . . . ?
N2 Cu2 N7 N6 -43.90(19) . . . . ?
N2 Cu2 N7 N6 136.10(19) 3_665 . . . ?
Cl2 Cu2 N7 N6 42.17(18) . . . . ?
Cl2 Cu2 N7 N6 -137.83(18) 3_665 . . . ?
N7 Cu2 N7 N8 9(21) 3_665 . . . ?
N2 Cu2 N7 N8 129.3(2) . . . . ?
N2 Cu2 N7 N8 -50.7(2) 3_665 . . . ?
Cl2 Cu2 N7 N8 -144.7(2) . . . . ?
Cl2 Cu2 N7 N8 35.3(2) 3_665 . . . ?
N6 N7 N8 C7 0.0(3) . . . . ?
Cu2 N7 N8 C7 -173.72(17) . . . . ?
N7 N6 N9 C7 0.4(3) . . . . ?
Cu1 N6 N9 C7 -173.49(17) . . . . ?
N1 N4 C1 N3 0.3(3) . . . . ?
N1 N4 C1 C2 178.5(2) . . . . ?
N2 N3 C1 N4 -0.2(3) . . . . ?
N2 N3 C1 C2 -178.3(2) . . . . ?
N4 C1 C2 C6 17.7(4) . . . . ?
N3 C1 C2 C6 -164.3(2) . . . . ?
N4 C1 C2 C3 -161.9(2) . . . . ?
N3 C1 C2 C3 16.0(4) . . . . ?
C6 C2 C3 C4 0.8(4) . . . . ?
C1 C2 C3 C4 -179.6(2) . . . . ?
C5 N5 C4 C3 0.6(4) . . . . ?
C2 C3 C4 N5 -1.1(4) . . . . ?
C4 N5 C5 C6 0.2(4) . . . . ?
N5 C5 C6 C2 -0.5(4) . . . . ?
C3 C2 C6 C5 0.0(4) . . . . ?
C1 C2 C6 C5 -179.6(2) . . . . ?
N6 N9 C7 N8 -0.4(3) . . . . ?
N6 N9 C7 C8 -178.6(2) . . . . ?
N7 N8 C7 N9 0.2(3) . . . . ?
N7 N8 C7 C8 178.5(2) . . . . ?
N9 C7 C8 C9 -161.6(3) . . . . ?
N8 C7 C8 C9 20.4(4) . . . . ?
N9 C7 C8 C12 18.7(4) . . . . ?
N8 C7 C8 C12 -159.4(3) . . . . ?
C12 C8 C9 C10 -0.6(4) . . . . ?
C7 C8 C9 C10 179.7(2) . . . . ?
C11 N10 C10 C9 0.0(4) . . . . ?
Cu1 N10 C10 C9 172.1(2) 2_655 . . . ?
C8 C9 C10 N10 0.6(4) . . . . ?
C10 N10 C11 C12 -0.7(4) . . . . ?
Cu1 N10 C11 C12 -173.0(2) 2_655 . . . ?
N10 C11 C12 C8 0.7(4) . . . . ?
C9 C8 C12 C11 -0.1(4) . . . . ?
C7 C8 C12 C11 179.7(2) . . . . ?
C14 N11 C13 O1 1.3(5) . . . . ?
C15 N11 C13 O1 175.1(3) . . . . ?
C18 N12 C16 O2 -0.7(5) . . . . ?
C17 N12 C16 O2 -175.8(3) . . . . ?
